data_4306635
loop_
_publ_author_name
'Lihua Liu'
'Lev N. Zakharov'
'James A. Golen'
'Arnold L. Rheingold'
'Tracy A. Hanna'

_publ_section_title
;
Synthesis and Characterization of Bismuth(III) and Antimony(III) Calixarene
Complexes
;
_journal_name_full 'Inorganic Chemistry'
_journal_page_first 11143
_journal_page_last 11153
_journal_paper_doi 10.1021/ic801445m
_journal_volume 47
_journal_year 2008
_chemical_formula_sum 'C40 H56 Bi2 Cl4 Li2 O10 S6'
_chemical_formula_weight 1462.85
_chemical_name_systematic
; 
 ? 
;
_space_group_IT_number 2
_symmetry_cell_setting triclinic
_symmetry_space_group_name_Hall '-P 1'
_symmetry_space_group_name_H-M 'P -1'
_atom_sites_solution_hydrogens geom
_atom_sites_solution_primary direct
_atom_sites_solution_secondary difmap
_audit_creation_method SHELXLTL
_cell_angle_alpha 90.8250(10)
_cell_angle_beta 109.3610(10)
_cell_angle_gamma 99.9690(10)
_cell_formula_units_Z 1
_cell_length_a 9.8018(5)
_cell_length_b 11.2845(6)
_cell_length_c 13.0660(7)
_cell_measurement_reflns_used 8615
_cell_measurement_temperature 213(2)
_cell_measurement_theta_max 28.13
_cell_measurement_theta_min 2.62
_cell_volume 1338.88(12)
_computing_cell_refinement 'Bruker SMART'
_computing_data_collection 'Bruker SMART'
_computing_data_reduction 'Bruker SAINT'
_computing_molecular_graphics 'Bruker SHELXTL'
_computing_publication_material 'Bruker SHELXTL'
_computing_structure_refinement 'Bruker SHELXTL'
_computing_structure_solution 'Bruker SHELXTL'
_diffrn_ambient_temperature 213(2)
_diffrn_measured_fraction_theta_full 0.929
_diffrn_measured_fraction_theta_max 0.929
_diffrn_measurement_device_type 'CCD area detector Bruker Apex'
_diffrn_measurement_method 'phi and omega scans'
_diffrn_radiation_monochromator graphite
_diffrn_radiation_source 'fine-focus sealed tube'
_diffrn_radiation_type MoK\a
_diffrn_radiation_wavelength 0.71073
_diffrn_reflns_av_R_equivalents 0.0245
_diffrn_reflns_av_sigmaI/netI 0.0356
_diffrn_reflns_limit_h_max 11
_diffrn_reflns_limit_h_min -12
_diffrn_reflns_limit_k_max 14
_diffrn_reflns_limit_k_min -14
_diffrn_reflns_limit_l_max 17
_diffrn_reflns_limit_l_min -16
_diffrn_reflns_number 9750
_diffrn_reflns_theta_full 28.13
_diffrn_reflns_theta_max 28.13
_diffrn_reflns_theta_min 1.66
_exptl_absorpt_coefficient_mu 7.045
_exptl_absorpt_correction_T_max 1.000
_exptl_absorpt_correction_T_min 0.422
_exptl_absorpt_correction_type multi-scan
_exptl_absorpt_process_details SADABS
_exptl_crystal_colour Colorless
_exptl_crystal_density_diffrn 1.814
_exptl_crystal_density_meas 0
_exptl_crystal_density_method 'not measured'
_exptl_crystal_description Plate
_exptl_crystal_F_000 712
_exptl_crystal_size_max 0.30
_exptl_crystal_size_mid 0.18
_exptl_crystal_size_min 0.05
_refine_diff_density_max 4.882
_refine_diff_density_min -3.525
_refine_diff_density_rms 0.185
_refine_ls_extinction_method none
_refine_ls_goodness_of_fit_ref 1.098
_refine_ls_hydrogen_treatment constr
_refine_ls_matrix_type full
_refine_ls_number_parameters 289
_refine_ls_number_reflns 6061
_refine_ls_number_restraints 0
_refine_ls_restrained_S_all 1.098
_refine_ls_R_factor_all 0.0410
_refine_ls_R_factor_gt 0.0401
_refine_ls_shift/su_max 0.000
_refine_ls_shift/su_mean 0.000
_refine_ls_structure_factor_coef Fsqd
_refine_ls_weighting_details 'calc w=1/[\s^2^(Fo^2^)+(0.0824P)^2^+0.2498P] where P=(Fo^2^+2Fc^2^)/3'
_refine_ls_weighting_scheme calc
_refine_ls_wR_factor_gt 0.1077
_refine_ls_wR_factor_ref 0.1086
_reflns_number_gt 5810
_reflns_number_total 6061
_reflns_threshold_expression >2sigma(I)
_cod_data_source_file ic801445m_si_001_5.cif
_cod_data_source_block tcu52
_cod_depositor_comments
;
The following automatic conversions were performed:
'_symmetry_cell_setting' value 'Triclinic' changed to 'triclinic'
according to '/home/saulius/struct/CIF-dictionaries/cif_core.dic'
dictionary named 'cif_core.dic' version 2.4.1 from
2010-06-29.

'_exptl_absorpt_correction_type' value 'Multi-scan' changed
to 'multi-scan' according to
'/home/saulius/struct/CIF-dictionaries/cif_core.dic' dictionary named
'cif_core.dic' version 2.4.1 from 2010-06-29.

Automatic conversion script
Id: cif_fix_enum 1527 2010-12-29 10:47:43Z saulius 
;
_cod_database_code 4306635

loop_
_symmetry_equiv_pos_as_xyz
'x, y, z'
'-x, -y, -z'

loop_
_atom_site_label
_atom_site_type_symbol
_atom_site_fract_x
_atom_site_fract_y
_atom_site_fract_z
_atom_site_U_iso_or_equiv
_atom_site_adp_type
_atom_site_occupancy
_atom_site_symmetry_multiplicity
_atom_site_calc_flag
_atom_site_refinement_flags
_atom_site_disorder_assembly
_atom_site_disorder_group
Bi1 Bi -0.123306(14) 0.085430(11) 0.054290(11) 0.02586(8) Uani 1 1 d . . .
Cl1 Cl -0.15285(16) 0.09912(13) 0.25397(12) 0.0401(3) Uani 1 1 d . . .
Cl2 Cl -0.22471(17) 0.27785(14) -0.01896(13) 0.0485(3) Uani 1 1 d . . .
S1 S -0.36170(16) -0.14338(10) 0.41231(12) 0.0405(3) Uani 1 1 d . . .
S2 S -0.27199(15) -0.57244(12) 0.34067(12) 0.0422(3) Uani 1 1 d . . .
S3 S -0.73272(13) -0.59275(10) 0.31164(10) 0.0333(2) Uani 1 1 d . . .
O1 O -0.0286(3) 0.0608(3) -0.0822(3) 0.0266(6) Uani 1 1 d . . .
O2 O 0.0830(3) 0.2024(3) 0.1288(3) 0.0279(6) Uani 1 1 d . . .
O3 O -0.4150(5) -0.2504(3) 0.4656(4) 0.0482(10) Uani 1 1 d . . .
O4 O -0.3492(6) -0.4699(4) 0.3469(4) 0.0566(12) Uani 1 1 d . . .
O5 O -0.6327(4) -0.5144(3) 0.4136(3) 0.0365(7) Uani 1 1 d . . .
Li1 Li -0.4376(10) -0.4197(7) 0.4445(8) 0.0375(18) Uani 1 1 d . . .
C1 C -0.1626(5) 0.0715(4) -0.2695(4) 0.0292(8) Uani 1 1 d . . .
C2 C -0.1837(6) 0.1366(5) -0.3607(4) 0.0380(10) Uani 1 1 d . . .
H2A H -0.2592 0.1052 -0.4260 0.046 Uiso 1 1 calc R . .
C3 C -0.0942(6) 0.2482(5) -0.3566(4) 0.0402(12) Uani 1 1 d . . .
H3A H -0.1077 0.2909 -0.4193 0.048 Uiso 1 1 calc R . .
C4 C 0.0145(6) 0.2959(4) -0.2598(4) 0.0368(10) Uani 1 1 d . . .
H4A H 0.0759 0.3703 -0.2582 0.044 Uiso 1 1 calc R . .
C5 C 0.0353(5) 0.2369(4) -0.1652(4) 0.0307(9) Uani 1 1 d . . .
C6 C -0.0530(5) 0.1232(4) -0.1722(4) 0.0272(8) Uani 1 1 d . . .
C7 C 0.1441(6) 0.2965(4) -0.0571(4) 0.0351(10) Uani 1 1 d . . .
H7A H 0.2107 0.3635 -0.0726 0.042 Uiso 1 1 calc R . .
H7B H 0.0887 0.3315 -0.0183 0.042 Uiso 1 1 calc R . .
C8 C 0.2373(5) 0.2196(4) 0.0192(4) 0.0309(9) Uani 1 1 d . . .
C9 C 0.3623(5) 0.1910(5) 0.0031(4) 0.0380(11) Uani 1 1 d . . .
H9A H 0.3886 0.2208 -0.0559 0.046 Uiso 1 1 calc R . .
C10 C 0.4488(5) 0.1194(5) 0.0726(5) 0.0409(12) Uani 1 1 d . . .
H10A H 0.5322 0.1011 0.0601 0.049 Uiso 1 1 calc R . .
C11 C 0.4118(5) 0.0754(4) 0.1597(4) 0.0378(11) Uani 1 1 d . . .
H11A H 0.4703 0.0267 0.2059 0.045 Uiso 1 1 calc R . .
C12 C 0.2886(5) 0.1018(4) 0.1805(4) 0.0280(8) Uani 1 1 d . . .
C13 C 0.2027(4) 0.1752(4) 0.1100(4) 0.0255(8) Uani 1 1 d . . .
C14 C 0.2498(6) 0.0565(4) 0.2778(4) 0.0340(9) Uani 1 1 d . . .
H14A H 0.1937 0.1121 0.2966 0.041 Uiso 1 1 calc R . .
H14C H 0.3420 0.0629 0.3391 0.041 Uiso 1 1 calc R . .
C15 C -0.1685(8) -0.1320(7) 0.4505(6) 0.0613(18) Uani 1 1 d . . .
H15A H -0.1228 -0.1057 0.5272 0.092 Uiso 1 1 calc R . .
H15B H -0.1305 -0.0740 0.4080 0.092 Uiso 1 1 calc R . .
H15C H -0.1465 -0.2102 0.4373 0.092 Uiso 1 1 calc R . .
C16 C -0.4076(9) -0.1908(5) 0.2731(5) 0.0571(16) Uani 1 1 d . . .
H16A H -0.5135 -0.2023 0.2375 0.086 Uiso 1 1 calc R . .
H16B H -0.3750 -0.2662 0.2672 0.086 Uiso 1 1 calc R . .
H16C H -0.3595 -0.1298 0.2383 0.086 Uiso 1 1 calc R . .
C17 C -0.3245(8) -0.6160(6) 0.2010(5) 0.0567(16) Uani 1 1 d . . .
H17A H -0.2793 -0.5535 0.1658 0.085 Uiso 1 1 calc R . .
H17B H -0.4308 -0.6278 0.1684 0.085 Uiso 1 1 calc R . .
H17C H -0.2922 -0.6909 0.1919 0.085 Uiso 1 1 calc R . .
C18 C -0.3702(7) -0.7030(5) 0.3780(6) 0.0456(13) Uani 1 1 d . . .
H18A H -0.3548 -0.6944 0.4552 0.068 Uiso 1 1 calc R . .
H18B H -0.3348 -0.7738 0.3621 0.068 Uiso 1 1 calc R . .
H18C H -0.4744 -0.7119 0.3370 0.068 Uiso 1 1 calc R . .
C19 C -0.7581(8) -0.4932(6) 0.2056(5) 0.0539(15) Uani 1 1 d . . .
H19A H -0.6682 -0.4736 0.1883 0.081 Uiso 1 1 calc R . .
H19B H -0.7819 -0.4198 0.2290 0.081 Uiso 1 1 calc R . .
H19C H -0.8379 -0.5319 0.1415 0.081 Uiso 1 1 calc R . .
C20 C -0.9092(6) -0.6109(5) 0.3238(6) 0.0505(14) Uani 1 1 d . . .
H20A H -0.9141 -0.6646 0.3803 0.076 Uiso 1 1 calc R . .
H20B H -0.9831 -0.6450 0.2552 0.076 Uiso 1 1 calc R . .
H20C H -0.9272 -0.5330 0.3427 0.076 Uiso 1 1 calc R . .

loop_
_atom_site_aniso_label
_atom_site_aniso_U_11
_atom_site_aniso_U_22
_atom_site_aniso_U_33
_atom_site_aniso_U_23
_atom_site_aniso_U_13
_atom_site_aniso_U_12
Bi1 0.02339(11) 0.02779(11) 0.02593(12) -0.00310(7) 0.00918(8) 0.00237(7)
Cl1 0.0421(7) 0.0441(6) 0.0358(6) 0.0063(5) 0.0178(5) 0.0034(5)
Cl2 0.0505(7) 0.0569(8) 0.0495(8) 0.0183(6) 0.0239(6) 0.0254(6)
S1 0.0526(7) 0.0279(5) 0.0438(7) 0.0004(5) 0.0216(6) 0.0046(5)
S2 0.0372(6) 0.0421(6) 0.0474(8) -0.0095(6) 0.0194(6) -0.0010(5)
S3 0.0309(5) 0.0312(5) 0.0350(6) -0.0054(4) 0.0074(5) 0.0066(4)
O1 0.0295(15) 0.0252(13) 0.0216(15) -0.0009(11) 0.0062(12) 0.0012(11)
O2 0.0268(15) 0.0280(14) 0.0278(16) -0.0052(12) 0.0105(13) 0.0001(11)
O3 0.070(3) 0.0340(17) 0.050(2) -0.0018(16) 0.037(2) 0.0004(17)
O4 0.087(3) 0.0389(19) 0.063(3) 0.0030(19) 0.050(3) 0.016(2)
O5 0.0356(17) 0.0342(16) 0.0313(18) -0.0027(14) 0.0054(14) -0.0033(13)
Li1 0.044(5) 0.029(4) 0.037(5) -0.004(3) 0.016(4) -0.002(3)
C1 0.032(2) 0.0294(19) 0.024(2) -0.0001(16) 0.0063(18) 0.0069(16)
C2 0.043(3) 0.040(2) 0.027(2) 0.0048(19) 0.004(2) 0.011(2)
C3 0.048(3) 0.041(3) 0.030(3) 0.014(2) 0.009(2) 0.011(2)
C4 0.041(3) 0.033(2) 0.036(3) 0.007(2) 0.014(2) 0.0032(19)
C5 0.034(2) 0.032(2) 0.025(2) 0.0013(17) 0.0098(18) 0.0047(17)
C6 0.030(2) 0.0283(19) 0.023(2) -0.0006(16) 0.0092(17) 0.0065(16)
C7 0.045(3) 0.0259(19) 0.029(2) -0.0018(17) 0.012(2) -0.0046(18)
C8 0.030(2) 0.0279(19) 0.028(2) -0.0076(17) 0.0083(18) -0.0061(16)
C9 0.032(2) 0.044(3) 0.038(3) -0.010(2) 0.020(2) -0.0090(19)
C10 0.026(2) 0.044(3) 0.050(3) -0.019(2) 0.015(2) -0.0007(19)
C11 0.025(2) 0.038(2) 0.041(3) -0.011(2) -0.0002(19) 0.0058(18)
C12 0.0232(19) 0.0283(19) 0.027(2) -0.0069(16) 0.0033(16) 0.0013(15)
C13 0.0216(18) 0.0266(18) 0.025(2) -0.0060(15) 0.0061(16) -0.0008(15)
C14 0.040(2) 0.032(2) 0.023(2) -0.0031(17) 0.0038(19) 0.0024(18)
C15 0.050(4) 0.079(5) 0.054(4) 0.021(4) 0.020(3) 0.004(3)
C16 0.085(5) 0.043(3) 0.037(3) 0.003(2) 0.014(3) 0.007(3)
C17 0.080(5) 0.046(3) 0.049(4) -0.011(3) 0.035(3) -0.002(3)
C18 0.045(3) 0.042(3) 0.052(4) 0.005(3) 0.018(3) 0.010(2)
C19 0.071(4) 0.057(3) 0.033(3) 0.009(3) 0.014(3) 0.017(3)
C20 0.032(3) 0.043(3) 0.073(4) -0.012(3) 0.017(3) 0.001(2)

loop_
_atom_type_symbol
_atom_type_description
_atom_type_scat_dispersion_real
_atom_type_scat_dispersion_imag
_atom_type_scat_source
C C 0.0033 0.0016 'International Tables Vol C Tables 4.2.6.8 and 6.1.1.4'
H H 0.0000 0.0000 'International Tables Vol C Tables 4.2.6.8 and 6.1.1.4'
O O 0.0106 0.0060 'International Tables Vol C Tables 4.2.6.8 and 6.1.1.4'
S S 0.1246 0.1234 'International Tables Vol C Tables 4.2.6.8 and 6.1.1.4'
Cl Cl 0.1484 0.1585 'International Tables Vol C Tables 4.2.6.8 and 6.1.1.4'
Bi Bi -4.1077 10.2566 'International Tables Vol C Tables 4.2.6.8 and 6.1.1.4'
Li Li -0.0003 0.0001 'International Tables Vol C Tables 4.2.6.8 and 6.1.1.4'

loop_
_geom_angle_atom_site_label_1
_geom_angle_atom_site_label_2
_geom_angle_atom_site_label_3
_geom_angle
_geom_angle_site_symmetry_1
_geom_angle_site_symmetry_3
_geom_angle_publ_flag
O2 Bi1 O1 83.02(11) . . ?
O2 Bi1 O1 81.79(11) . 2 ?
O1 Bi1 O1 65.47(13) . 2 ?
O2 Bi1 Cl2 86.46(9) . . ?
O1 Bi1 Cl2 94.38(8) . . ?
O1 Bi1 Cl2 157.68(8) 2 . ?
O2 Bi1 Cl1 85.42(9) . . ?
O1 Bi1 Cl1 162.10(9) . . ?
O1 Bi1 Cl1 99.39(8) 2 . ?
Cl2 Bi1 Cl1 98.50(4) . . ?
O3 S1 C15 105.9(3) . . ?
O3 S1 C16 106.7(3) . . ?
C15 S1 C16 97.7(4) . . ?
O4 S2 C17 105.4(3) . . ?
O4 S2 C18 107.3(3) . . ?
C17 S2 C18 97.6(3) . . ?
O5 S3 C20 104.0(3) . . ?
O5 S3 C19 104.9(3) . . ?
C20 S3 C19 98.8(3) . . ?
C6 O1 Bi1 125.1(3) . . ?
C6 O1 Bi1 120.4(3) . 2 ?
Bi1 O1 Bi1 114.53(13) . 2 ?
C13 O2 Bi1 118.2(2) . . ?
S1 O3 Li1 135.5(4) . . ?
S2 O4 Li1 134.3(4) . . ?
S3 O5 Li1 129.8(3) . . ?
S3 O5 Li1 122.3(3) . 2_446 ?
Li1 O5 Li1 88.5(4) . 2_446 ?
O3 Li1 O4 114.0(5) . . ?
O3 Li1 O5 117.4(5) . . ?
O4 Li1 O5 110.5(5) . . ?
O3 Li1 O5 109.0(5) . 2_446 ?
O4 Li1 O5 112.3(5) . 2_446 ?
O5 Li1 O5 91.5(4) . 2_446 ?
O3 Li1 Li1 124.3(6) . 2_446 ?
O4 Li1 Li1 121.5(5) . 2_446 ?
O5 Li1 Li1 46.1(3) . 2_446 ?
O5 Li1 Li1 45.4(3) 2_446 2_446 ?
C2 C1 C6 118.2(4) . . ?
C2 C1 C14 120.3(4) . 2 ?
C6 C1 C14 121.4(4) . 2 ?
C1 C2 C3 120.7(5) . . ?
C4 C3 C2 119.7(5) . . ?
C3 C4 C5 121.7(4) . . ?
C4 C5 C6 117.4(4) . . ?
C4 C5 C7 121.0(4) . . ?
C6 C5 C7 121.5(4) . . ?
O1 C6 C1 119.4(4) . . ?
O1 C6 C5 118.4(4) . . ?
C1 C6 C5 122.2(4) . . ?
C8 C7 C5 118.1(4) . . ?
C9 C8 C13 117.6(4) . . ?
C9 C8 C7 121.0(4) . . ?
C13 C8 C7 121.4(4) . . ?
C10 C9 C8 121.6(5) . . ?
C11 C10 C9 119.9(5) . . ?
C10 C11 C12 121.2(5) . . ?
C11 C12 C13 118.3(4) . . ?
C11 C12 C14 121.4(4) . . ?
C13 C12 C14 120.3(4) . . ?
O2 C13 C12 119.4(4) . . ?
O2 C13 C8 119.2(4) . . ?
C12 C13 C8 121.4(4) . . ?
C12 C14 C1 119.1(4) . 2 ?

loop_
_geom_bond_atom_site_label_1
_geom_bond_atom_site_label_2
_geom_bond_distance
_geom_bond_site_symmetry_2
_geom_bond_publ_flag
Bi1 O2 2.124(3) . ?
Bi1 O1 2.300(3) . ?
Bi1 O1 2.362(3) 2 ?
Bi1 Cl2 2.6067(13) . ?
Bi1 Cl1 2.7239(14) . ?
S1 O3 1.505(4) . ?
S1 C15 1.771(7) . ?
S1 C16 1.773(6) . ?
S2 O4 1.503(4) . ?
S2 C17 1.761(6) . ?
S2 C18 1.783(6) . ?
S3 O5 1.523(4) . ?
S3 C20 1.766(5) . ?
S3 C19 1.777(6) . ?
O1 C6 1.353(5) . ?
O1 Bi1 2.362(3) 2 ?
O2 C13 1.358(5) . ?
O3 Li1 1.890(9) . ?
O4 Li1 1.892(10) . ?
O5 Li1 1.932(9) . ?
O5 Li1 1.958(10) 2_446 ?
Li1 O5 1.958(10) 2_446 ?
Li1 Li1 2.714(17) 2_446 ?
C1 C2 1.384(6) . ?
C1 C6 1.402(6) . ?
C1 C14 1.528(6) 2 ?
C2 C3 1.394(7) . ?
C3 C4 1.383(8) . ?
C4 C5 1.384(7) . ?
C5 C6 1.402(6) . ?
C5 C7 1.520(7) . ?
C7 C8 1.508(7) . ?
C8 C9 1.398(7) . ?
C8 C13 1.414(6) . ?
C9 C10 1.395(8) . ?
C10 C11 1.379(8) . ?
C11 C12 1.401(6) . ?
C12 C13 1.412(6) . ?
C12 C14 1.514(7) . ?
C14 C1 1.528(6) 2 ?
